data_7027891
loop_
_publ_author_name
'Fleming, James S.'
'Psillakis, Elefteria'
'Couchman, Samantha M.'
'Jeffery, John C.'
'McCleverty, Jon A.'
'Ward, Michael D.'

_publ_section_title
;
 Complexes of the potentially hexadentate ligand
 bis{3-[6-(2,2&#x2032;-bipyridyl)]pyrazol-1-yl}hydroborate with
 representative s-, p-, d- and f-block metal ions: factors promoting
 formation of mononuclear or double-helical dinuclear complexes
;
_journal_issue 4
_journal_name_full 'Journal of the Chemical Society, Dalton Transactions'
_journal_page_first 537
_journal_paper_doi 10.1039/a707936b
_journal_year 1998
_chemical_formula_sum 'C26 H20 B N8 Tl'
_chemical_formula_weight 659.68
_chemical_name_systematic
; 
 ? 
;
_space_group_IT_number 15
_symmetry_cell_setting monoclinic
_symmetry_space_group_name_Hall '-C 2yc'
_symmetry_space_group_name_H-M 'C 1 2/c 1'
_atom_sites_solution_hydrogens geom
_atom_sites_solution_primary direct
_atom_sites_solution_secondary difmap
_audit_creation_method SHELXL
_cell_angle_alpha 90.00
_cell_angle_beta 90.533(5)
_cell_angle_gamma 90.00
_cell_formula_units_Z 8
_cell_length_a 16.608(4)
_cell_length_b 17.775(4)
_cell_length_c 15.910(4)
_cell_measurement_temperature 173(2)
_cell_volume 4696.5(19)
_computing_structure_refinement 'SHELXL-93 (Sheldrick, 1993)'
_computing_structure_solution 'SHELXS-86 (Sheldrick, 1990)'
_diffrn_ambient_temperature 173(2)
_diffrn_radiation_monochromator graphite
_diffrn_radiation_source 'fine-focus sealed tube'
_diffrn_radiation_type MoK\a
_diffrn_radiation_wavelength 0.71073
_diffrn_reflns_av_R_equivalents 0.0385
_diffrn_reflns_av_sigmaI/netI 0.0422
_diffrn_reflns_limit_h_max 21
_diffrn_reflns_limit_h_min -21
_diffrn_reflns_limit_k_max 23
_diffrn_reflns_limit_k_min -23
_diffrn_reflns_limit_l_max 20
_diffrn_reflns_limit_l_min -20
_diffrn_reflns_number 18437
_diffrn_reflns_theta_max 27.50
_diffrn_reflns_theta_min 1.68
_exptl_absorpt_coefficient_mu 6.912
_exptl_absorpt_correction_type 'empirical - SADABS'
_exptl_crystal_density_diffrn 1.866
_exptl_crystal_F_000 2544
_exptl_crystal_size_max 0.45
_exptl_crystal_size_mid 0.45
_exptl_crystal_size_min 0.2
_refine_diff_density_max 0.819
_refine_diff_density_min -1.138
_refine_diff_density_rms 0.096
_refine_ls_extinction_method none
_refine_ls_goodness_of_fit_all 0.958
_refine_ls_goodness_of_fit_obs 1.024
_refine_ls_matrix_type full
_refine_ls_number_parameters 325
_refine_ls_number_reflns 5356
_refine_ls_number_restraints 0
_refine_ls_restrained_S_all 0.958
_refine_ls_restrained_S_obs 1.024
_refine_ls_R_factor_all 0.0442
_refine_ls_R_factor_obs 0.0253
_refine_ls_shift/esd_max 0.000
_refine_ls_shift/esd_mean 0.000
_refine_ls_structure_factor_coef Fsqd
_refine_ls_weighting_details 'w=1/[\s^2^(Fo^2^)+(0.0231P)^2^+0.0000P] where P=(Fo^2^+2Fc^2^)/3'
_refine_ls_weighting_scheme calc
_refine_ls_wR_factor_all 0.0521
_refine_ls_wR_factor_obs 0.0480
_reflns_number_observed 4052
_reflns_number_total 5356
_reflns_observed_criterion >2sigma(I)
_cod_data_source_file b707936sup1.cif
_cod_data_source_block /tintin3/people/sam/oil/oil
_cod_depositor_comments
;
The following automatic conversions were performed:

'_symmetry_cell_setting' value 'Monoclinic' changed to 'monoclinic'
according to /home/saulius/struct/CIF-dictionaries/cif_core.dic
dictionary named 'cif_core.dic' version 2.4.2 from 2011-04-26.

Automatic conversion script
Id: cif_fix_values 1891 2012-01-12 08:04:46Z andrius 

The following automatic conversions were performed:

'_refine_ls_weighting_scheme' value 'calc
w=1/[\s^2^(Fo^2^)+(0.0231P)^2^+0.0000P] where P=(Fo^2^+2Fc^2^)/3' was
changed to 'calc'. New tag '_refine_ls_weighting_details' was
created. The value of the new tag was set to
'w=1/[\s^2^(Fo^2^)+(0.0231P)^2^+0.0000P] where P=(Fo^2^+2Fc^2^)/3'.

Automatic conversion script
Id: cif_fix_values 3143 2015-03-26 13:38:13Z robertas 
;
_cod_original_cell_volume 4696.4(20)
_cod_original_sg_symbol_H-M C2/c
_cod_database_code 7027891

loop_
_symmetry_equiv_pos_as_xyz
'x, y, z'
'-x, y, -z+1/2'
'x+1/2, y+1/2, z'
'-x+1/2, y+1/2, -z+1/2'
'-x, -y, -z'
'x, -y, z-1/2'
'-x+1/2, -y+1/2, -z'
'x+1/2, -y+1/2, z-1/2'

loop_
_atom_site_aniso_label
_atom_site_aniso_U_11
_atom_site_aniso_U_22
_atom_site_aniso_U_33
_atom_site_aniso_U_23
_atom_site_aniso_U_13
_atom_site_aniso_U_12
Tl1 0.02736(8) 0.02742(7) 0.04244(9) 0.00558(7) -0.00055(6) 0.00333(7)
N11 0.038(2) 0.042(2) 0.037(2) -0.0044(15) 0.006(2) 0.000(2)
C12 0.036(2) 0.020(2) 0.032(2) -0.0022(14) 0.001(2) 0.003(2)
C13 0.030(2) 0.034(2) 0.032(2) 0.001(2) 0.001(2) 0.003(2)
C14 0.044(3) 0.042(2) 0.036(2) -0.007(2) -0.009(2) 0.011(2)
C15 0.034(2) 0.038(2) 0.052(3) -0.008(2) -0.004(2) 0.007(2)
C16 0.040(3) 0.048(2) 0.049(3) -0.007(2) 0.006(2) 0.005(2)
N21 0.030(2) 0.0205(14) 0.024(2) 0.0033(11) 0.0007(13) -0.0021(13)
C22 0.035(2) 0.021(2) 0.027(2) 0.0049(14) 0.001(2) -0.002(2)
C23 0.045(2) 0.031(2) 0.029(2) -0.006(2) -0.002(2) 0.005(2)
C24 0.054(3) 0.034(2) 0.034(2) -0.006(2) -0.011(2) -0.002(2)
C25 0.040(2) 0.033(2) 0.034(2) 0.002(2) -0.011(2) -0.006(2)
C26 0.033(2) 0.022(2) 0.027(2) 0.0067(14) -0.001(2) -0.005(2)
N31 0.025(2) 0.0218(15) 0.043(2) 0.0035(13) 0.0057(14) -0.0019(13)
N32 0.029(2) 0.0233(14) 0.032(2) 0.0010(12) 0.0021(13) -0.0028(13)
C33 0.027(2) 0.022(2) 0.033(2) 0.009(2) -0.0017(15) -0.006(2)
C34 0.030(2) 0.032(2) 0.039(2) 0.006(2) -0.006(2) -0.008(2)
C35 0.023(2) 0.028(2) 0.053(3) 0.008(2) 0.003(2) -0.007(2)
B 0.032(2) 0.029(2) 0.045(3) 0.005(2) 0.011(2) -0.002(2)
N41 0.035(2) 0.027(2) 0.041(2) 0.0071(13) 0.0095(15) 0.0072(14)
C42 0.027(2) 0.026(2) 0.023(2) 0.0047(14) -0.0033(15) -0.001(2)
C43 0.029(2) 0.039(2) 0.036(2) -0.002(2) 0.001(2) -0.003(2)
C44 0.027(2) 0.057(3) 0.051(3) 0.000(2) 0.002(2) 0.001(2)
C45 0.034(2) 0.042(2) 0.049(3) 0.006(2) 0.009(2) 0.013(2)
C46 0.050(3) 0.028(2) 0.053(3) 0.005(2) 0.012(2) 0.007(2)
N51 0.025(2) 0.0241(14) 0.0236(14) 0.0008(12) -0.0009(12) -0.0014(13)
C52 0.026(2) 0.024(2) 0.023(2) 0.0005(14) -0.0040(15) -0.003(2)
C53 0.032(2) 0.026(2) 0.035(2) 0.001(2) 0.004(2) -0.010(2)
C54 0.052(3) 0.020(2) 0.043(2) -0.001(2) 0.003(2) -0.007(2)
C55 0.031(2) 0.026(2) 0.032(2) -0.0067(15) 0.001(2) -0.001(2)
C56 0.025(2) 0.021(2) 0.021(2) 0.0003(13) -0.0059(14) 0.0000(15)
N61 0.024(2) 0.0257(15) 0.039(2) 0.0023(13) 0.0049(14) 0.0008(13)
N62 0.022(2) 0.0217(14) 0.034(2) 0.0006(12) 0.0051(13) -0.0016(12)
C63 0.026(2) 0.024(2) 0.022(2) -0.0031(14) -0.0031(14) 0.000(2)
C64 0.036(2) 0.022(2) 0.033(2) -0.0032(15) 0.001(2) 0.004(2)
C66 0.028(2) 0.033(2) 0.037(2) -0.004(2) 0.005(2) 0.005(2)

loop_
_atom_site_label
_atom_site_type_symbol
_atom_site_fract_x
_atom_site_fract_y
_atom_site_fract_z
_atom_site_U_iso_or_equiv
_atom_site_thermal_displace_type
_atom_site_occupancy
_atom_site_calc_flag
_atom_site_refinement_flags
Tl1 Tl 0.112071(8) 0.197160(7) 0.290958(9) 0.03241(5) Uani 1 d .
N11 N -0.0539(2) 0.3776(2) 0.5068(2) 0.0391(8) Uani 1 d .
C12 C 0.0000(2) 0.3773(2) 0.4438(2) 0.0294(8) Uani 1 d .
C13 C -0.0229(2) 0.3711(2) 0.3614(2) 0.0320(8) Uani 1 d .
H13A H 0.0169(2) 0.3711(2) 0.3188(2) 0.038 Uiso 1 calc R
C14 C -0.1029(2) 0.3646(2) 0.3396(2) 0.0406(10) Uani 1 d .
H14A H -0.1193(2) 0.3612(2) 0.2823(2) 0.049 Uiso 1 calc R
C15 C -0.1585(2) 0.3634(2) 0.4034(3) 0.0413(10) Uani 1 d .
H15A H -0.2143(2) 0.3582(2) 0.3912(3) 0.050 Uiso 1 calc R
C16 C -0.1318(3) 0.3699(2) 0.4844(3) 0.0455(10) Uani 1 d .
H16A H -0.1707(3) 0.3688(2) 0.5278(3) 0.055 Uiso 1 calc R
N21 N 0.1397(2) 0.34502(14) 0.4226(2) 0.0251(6) Uani 1 d .
C22 C 0.0858(2) 0.3830(2) 0.4698(2) 0.0278(8) Uani 1 d .
C23 C 0.1077(2) 0.4247(2) 0.5408(2) 0.0349(9) Uani 1 d .
H23A H 0.0682(2) 0.4505(2) 0.5725(2) 0.042 Uiso 1 calc R
C24 C 0.1872(3) 0.4275(2) 0.5636(2) 0.0408(10) Uani 1 d .
H24A H 0.2037(3) 0.4566(2) 0.6108(2) 0.049 Uiso 1 calc R
C25 C 0.2434(2) 0.3880(2) 0.5181(2) 0.0358(9) Uani 1 d .
H25A H 0.2986(2) 0.3887(2) 0.5342(2) 0.043 Uiso 1 calc R
C26 C 0.2178(2) 0.3467(2) 0.4475(2) 0.0273(8) Uani 1 d .
N31 N 0.3247(2) 0.24262(15) 0.2922(2) 0.0299(7) Uani 1 d .
N32 N 0.2561(2) 0.27539(15) 0.3217(2) 0.0281(7) Uani 1 d .
C33 C 0.2762(2) 0.3049(2) 0.3971(2) 0.0272(7) Uani 1 d .
C34 C 0.3574(2) 0.2905(2) 0.4166(2) 0.0338(9) Uani 1 d .
H34A H 0.3864(2) 0.3047(2) 0.4658(2) 0.041 Uiso 1 calc R
C35 C 0.3854(2) 0.2512(2) 0.3487(2) 0.0348(9) Uani 1 d .
H35A H 0.4388(2) 0.2330(2) 0.3423(2) 0.042 Uiso 1 calc R
B B 0.3267(3) 0.2042(2) 0.2057(3) 0.0353(10) Uani 1 d .
H0A H 0.3822(3) 0.2055(2) 0.1835(3) 0.042 Uiso 1 calc R
H0B H 0.2911(3) 0.2316(2) 0.1659(3) 0.042 Uiso 1 calc R
N41 N -0.0025(2) 0.1309(2) 0.4169(2) 0.0343(7) Uani 1 d .
C42 C -0.0271(2) 0.0598(2) 0.4022(2) 0.0254(8) Uani 1 d .
C43 C -0.1042(2) 0.0353(2) 0.4233(2) 0.0346(9) Uani 1 d .
H43A H -0.1199(2) -0.0153(2) 0.4132(2) 0.041 Uiso 1 calc R
C44 C -0.1572(2) 0.0850(2) 0.4589(3) 0.0449(10) Uani 1 d .
H44A H -0.2098(2) 0.0691(2) 0.4737(3) 0.054 Uiso 1 calc R
C45 C -0.1334(2) 0.1580(2) 0.4727(3) 0.0419(10) Uani 1 d .
H45A H -0.1692(2) 0.1938(2) 0.4961(3) 0.050 Uiso 1 calc R
C46 C -0.0558(3) 0.1776(2) 0.4514(3) 0.0433(10) Uani 1 d .
H46A H -0.0391(3) 0.2279(2) 0.4620(3) 0.052 Uiso 1 calc R
N51 N 0.0953(2) 0.03950(15) 0.3241(2) 0.0241(6) Uani 1 d .
C52 C 0.0322(2) 0.0079(2) 0.3622(2) 0.0243(7) Uani 1 d .
C53 C 0.0206(2) -0.0695(2) 0.3648(2) 0.0307(8) Uani 1 d .
H53A H -0.0247(2) -0.0902(2) 0.3925(2) 0.037 Uiso 1 calc R
C54 C 0.0758(2) -0.1155(2) 0.3268(2) 0.0381(9) Uani 1 d .
H54A H 0.0690(2) -0.1686(2) 0.3279(2) 0.046 Uiso 1 calc R
C55 C 0.1413(2) -0.0840(2) 0.2867(2) 0.0296(8) Uani 1 d .
H55A H 0.1800(2) -0.1147(2) 0.2596(2) 0.036 Uiso 1 calc R
C56 C 0.1489(2) -0.0060(2) 0.2872(2) 0.0226(7) Uani 1 d .
N61 N 0.2981(2) 0.1213(2) 0.2138(2) 0.0296(7) Uani 1 d .
N62 N 0.2266(2) 0.10550(14) 0.2498(2) 0.0259(6) Uani 1 d .
C63 C 0.2188(2) 0.0299(2) 0.2481(2) 0.0243(7) Uani 1 d .
C64 C 0.2857(2) -0.0027(2) 0.2084(2) 0.0301(8) Uani 1 d .
H64A H 0.2951(2) -0.0544(2) 0.1975(2) 0.036 Uiso 1 calc R
C66 C 0.3344(2) 0.0570(2) 0.1893(2) 0.0324(8) Uani 1 d .
H66A H 0.3854(2) 0.0538(2) 0.1630(2) 0.039 Uiso 1 calc R

loop_
_atom_type_symbol
_atom_type_description
_atom_type_scat_dispersion_real
_atom_type_scat_dispersion_imag
_atom_type_scat_source
C C 0.0033 0.0016 'International Tables Vol C Tables 4.2.6.8 and 6.1.1.4'
H H 0.0000 0.0000 'International Tables Vol C Tables 4.2.6.8 and 6.1.1.4'
B B 0.0013 0.0007 'International Tables Vol C Tables 4.2.6.8 and 6.1.1.4'
N N 0.0061 0.0033 'International Tables Vol C Tables 4.2.6.8 and 6.1.1.4'
Tl Tl -2.8358 9.6688 'International Tables Vol C Tables 4.2.6.8 and 6.1.1.4'

loop_
_geom_angle_atom_site_label_1
_geom_angle_atom_site_label_2
_geom_angle_atom_site_label_3
_geom_angle
N62 Tl1 N32 74.30(8)
C16 N11 C12 116.4(3)
N11 C12 C13 122.2(3)
N11 C12 C22 115.7(3)
C13 C12 C22 122.1(3)
C12 C13 C14 120.6(4)
C13 C14 C15 117.9(4)
C16 C15 C14 118.7(4)
N11 C16 C15 124.2(4)
C26 N21 C22 117.6(3)
N21 C22 C23 122.9(3)
N21 C22 C12 116.8(3)
C23 C22 C12 120.3(3)
C24 C23 C22 118.6(4)
C23 C24 C25 119.9(3)
C24 C25 C26 119.0(4)
N21 C26 C25 121.9(3)
N21 C26 C33 117.7(3)
C25 C26 C33 120.4(3)
C35 N31 N32 110.0(3)
C35 N31 B 128.5(3)
N32 N31 B 121.5(3)
C33 N32 N31 105.7(3)
C33 N32 Tl1 123.4(2)
N31 N32 Tl1 116.2(2)
N32 C33 C34 110.8(3)
N32 C33 C26 121.7(3)
C34 C33 C26 127.6(3)
C35 C34 C33 104.5(3)
N31 C35 C34 108.9(3)
N31 B N61 109.7(3)
C46 N41 C42 117.0(3)
N41 C42 C43 121.8(3)
N41 C42 C52 117.0(3)
C43 C42 C52 121.2(3)
C44 C43 C42 119.4(4)
C45 C44 C43 119.3(4)
C44 C45 C46 117.9(4)
N41 C46 C45 124.6(4)
C52 N51 C56 118.0(3)
N51 C52 C53 122.5(3)
N51 C52 C42 117.0(3)
C53 C52 C42 120.5(3)
C54 C53 C52 118.9(3)
C53 C54 C55 119.5(3)
C54 C55 C56 118.2(3)
N51 C56 C55 122.8(3)
N51 C56 C63 117.0(3)
C55 C56 C63 120.2(3)
C66 N61 N62 110.0(3)
C66 N61 B 129.9(3)
N62 N61 B 120.1(3)
C63 N62 N61 106.4(3)
C63 N62 Tl1 124.0(2)
N61 N62 Tl1 128.7(2)
N62 C63 C64 110.0(3)
N62 C63 C56 120.0(3)
C64 C63 C56 130.0(3)
C66 C64 C63 104.6(3)
N61 C66 C64 109.0(3)

loop_
_geom_bond_atom_site_label_1
_geom_bond_atom_site_label_2
_geom_bond_distance
Tl1 N62 2.593(3)
Tl1 N32 2.806(3)
N11 C16 1.345(5)
N11 C12 1.349(4)
C12 C13 1.365(5)
C12 C22 1.484(5)
C13 C14 1.375(5)
C14 C15 1.380(5)
C15 C16 1.363(5)
N21 C26 1.352(4)
N21 C22 1.355(4)
C22 C23 1.396(5)
C23 C24 1.367(5)
C24 C25 1.379(5)
C25 C26 1.404(5)
C26 C33 1.466(5)
N31 C35 1.353(4)
N31 N32 1.366(4)
N31 B 1.537(5)
N32 C33 1.348(4)
C33 C34 1.405(5)
C34 C35 1.371(5)
B N61 1.554(5)
N41 C46 1.335(5)
N41 C42 1.347(4)
C42 C43 1.398(5)
C42 C52 1.496(5)
C43 C44 1.373(5)
C44 C45 1.373(5)
C45 C46 1.380(5)
N51 C52 1.340(4)
N51 C56 1.343(4)
C52 C53 1.389(4)
C53 C54 1.372(5)
C54 C55 1.385(5)
C55 C56 1.391(4)
C56 C63 1.468(5)
N61 C66 1.350(4)
N61 N62 1.353(4)
N62 C63 1.351(4)
C63 C64 1.407(5)
C64 C66 1.370(5)
